data_4513310
loop_
_publ_author_name
'Lusi, Matteo'
'Vitorica-Yrezabal, Inigo J.'
'Zaworotko, Michael J.'

_publ_section_title
;
 Expanding the Scope of Molecular Mixed Crystals Enabled by Three
 Component Solid Solutions
;
_journal_issue 8
_journal_name_full 'Crystal Growth &amp; Design'
_journal_page_first 4098
_journal_paper_doi 10.1021/acs.cgd.5b00685
_journal_volume 15
_journal_year 2015
_chemical_formula_sum 'C6.2 H4.2 N0.8'
_chemical_formula_weight 89.90
_chemical_name_systematic
;
 ?
;
_space_group_crystal_system monoclinic
_space_group_IT_number 14
_space_group_name_Hall '-P 2yn'
_space_group_name_H-M_alt 'P 1 21/n 1'
_symmetry_space_group_name_Hall '-P 2yn'
_symmetry_space_group_name_H-M 'P 1 21/n 1'
_atom_sites_solution_hydrogens geom
_audit_creation_method SHELXL-2014
_cell_angle_alpha 90
_cell_angle_beta 102.771(19)
_cell_angle_gamma 90
_cell_formula_units_Z 4
_cell_length_a 7.1057(13)
_cell_length_b 4.9933(7)
_cell_length_c 12.597(2)
_cell_measurement_temperature 100(2)
_cell_volume 435.90(13)
_computing_structure_refinement 'SHELXL-2014 (Sheldrick, 2014)'
_diffrn_ambient_temperature 100(2)
_diffrn_measured_fraction_theta_full 0.996
_diffrn_measured_fraction_theta_max 0.867
_diffrn_radiation_type MoK\a
_diffrn_radiation_wavelength 0.71073
_diffrn_reflns_av_R_equivalents 0.0323
_diffrn_reflns_av_unetI/netI 0.0829
_diffrn_reflns_Laue_measured_fraction_full 0.996
_diffrn_reflns_Laue_measured_fraction_max 0.867
_diffrn_reflns_limit_h_max 9
_diffrn_reflns_limit_h_min -5
_diffrn_reflns_limit_k_max 6
_diffrn_reflns_limit_k_min -5
_diffrn_reflns_limit_l_max 16
_diffrn_reflns_limit_l_min -17
_diffrn_reflns_number 1555
_diffrn_reflns_point_group_measured_fraction_full 0.996
_diffrn_reflns_point_group_measured_fraction_max 0.867
_diffrn_reflns_theta_full 25.242
_diffrn_reflns_theta_max 28.863
_diffrn_reflns_theta_min 3.039
_exptl_absorpt_coefficient_mu 0.082
_exptl_absorpt_correction_T_max 1.33
_exptl_absorpt_correction_T_min 0.71
_exptl_absorpt_correction_type multy-scan
_exptl_absorpt_process_details sadabs
_exptl_crystal_colour yellow
_exptl_crystal_density_diffrn 1.370
_exptl_crystal_description needle
_exptl_crystal_F_000 188
_refine_diff_density_max 0.205
_refine_diff_density_min -0.219
_refine_diff_density_rms 0.056
_refine_ls_extinction_method none
_refine_ls_goodness_of_fit_ref 1.088
_refine_ls_hydrogen_treatment constr
_refine_ls_matrix_type full
_refine_ls_number_parameters 65
_refine_ls_number_reflns 993
_refine_ls_number_restraints 0
_refine_ls_restrained_S_all 1.088
_refine_ls_R_factor_all 0.1201
_refine_ls_R_factor_gt 0.0679
_refine_ls_shift/su_max 0.000
_refine_ls_shift/su_mean 0.000
_refine_ls_structure_factor_coef Fsqd
_refine_ls_weighting_details 'w=1/[\s^2^(Fo^2^)+(0.0353P)^2^+0.1071P] where P=(Fo^2^+2Fc^2^)/3'
_refine_ls_weighting_scheme calc
_refine_ls_wR_factor_gt 0.1146
_refine_ls_wR_factor_ref 0.1370
_reflns_Friedel_coverage 0.000
_reflns_number_gt 635
_reflns_number_total 993
_reflns_threshold_expression 'I > 2\s(I)'
_cod_data_source_file cg5b00685_si_014.cif
_cod_data_source_block D:\#13
_cod_depositor_comments 'Adding full bibliography for 4513301--4513322.cif.'
_cod_original_formula_sum 'C6.20 H4.20 N0.80'
_cod_database_code 4513310
_shelx_space_group_comment
;
The symmetry employed for this shelxl refinement is uniquely defined
by the following loop, which should always be used as a source of
symmetry information in preference to the above space-group names.
They are only intended as comments.
;
_shelxl_version_number 2014-3

loop_
_space_group_symop_operation_xyz
'x, y, z'
'-x+1/2, y+1/2, -z+1/2'
'-x, -y, -z'
'x-1/2, -y-1/2, z-1/2'

loop_
_atom_site_label
_atom_site_type_symbol
_atom_site_fract_x
_atom_site_fract_y
_atom_site_fract_z
_atom_site_U_iso_or_equiv
_atom_site_adp_type
_atom_site_occupancy
_atom_site_site_symmetry_order
_atom_site_calc_flag
_atom_site_refinement_flags_posn
_atom_site_refinement_flags_adp
_atom_site_refinement_flags_occupancy
_atom_site_disorder_assembly
_atom_site_disorder_group
N1 N 0.1968(3) 0.0569(4) 0.04913(15) 0.0190(6) Uani 0.80(3) 1 d . . P A 1
C1 C 0.1968(3) 0.0569(4) 0.04913(15) 0.0190(6) Uani 0.20(3) 1 d . . P A 2
H1 H 0.3278 0.0956 0.0817 0.023 Uiso 0.20(3) 1 calc R U P A 2
C2 C 0.1482(3) -0.1336(5) -0.02836(17) 0.0190(6) Uani 1 1 d . . . . .
C3 C 0.2949(3) -0.2813(5) -0.06221(18) 0.0231(6) Uani 1 1 d . . . . .
H3 H 0.4267 -0.2455 -0.0306 0.028 Uiso 1 1 calc R U . . .
C4 C 0.2474(4) -0.4750(5) -0.14011(19) 0.0245(6) Uani 1 1 d . . . . .
H4 H 0.3470 -0.5746 -0.1613 0.029 Uiso 1 1 calc R U . . .
C5 C 0.0506(3) 0.1892(4) 0.07783(17) 0.0179(6) Uani 1 1 d . . . . .
C6 C 0.0912(4) 0.3930(5) 0.15902(18) 0.0235(6) Uani 1 1 d . . . . .
H6 H 0.2215 0.4339 0.1923 0.028 Uiso 1 1 calc R U . . .
C7 C -0.0536(4) 0.5294(5) 0.18948(19) 0.0252(6) Uani 1 1 d . . . . .
H7 H -0.0239 0.6625 0.2445 0.030 Uiso 1 1 calc R U . . .

loop_
_atom_site_aniso_label
_atom_site_aniso_U_11
_atom_site_aniso_U_22
_atom_site_aniso_U_33
_atom_site_aniso_U_23
_atom_site_aniso_U_13
_atom_site_aniso_U_12
N1 0.0229(12) 0.0156(12) 0.0182(10) 0.0019(8) 0.0042(9) -0.0005(10)
C1 0.0229(12) 0.0156(12) 0.0182(10) 0.0019(8) 0.0042(9) -0.0005(10)
C2 0.0247(13) 0.0162(12) 0.0154(11) 0.0034(10) 0.0028(10) 0.0005(11)
C3 0.0224(13) 0.0227(14) 0.0254(13) 0.0037(11) 0.0076(11) 0.0022(12)
C4 0.0323(14) 0.0195(13) 0.0257(13) 0.0008(11) 0.0147(11) 0.0024(13)
C5 0.0254(13) 0.0144(12) 0.0136(10) 0.0049(10) 0.0036(10) -0.0003(11)
C6 0.0264(14) 0.0211(14) 0.0226(13) -0.0021(11) 0.0042(11) -0.0029(12)
C7 0.0353(14) 0.0193(13) 0.0218(12) -0.0029(11) 0.0083(11) -0.0036(13)

loop_
_atom_type_symbol
_atom_type_description
_atom_type_scat_dispersion_real
_atom_type_scat_dispersion_imag
_atom_type_scat_source
C C 0.0033 0.0016 'International Tables Vol C Tables 4.2.6.8 and 6.1.1.4'
H H 0.0000 0.0000 'International Tables Vol C Tables 4.2.6.8 and 6.1.1.4'
N N 0.0061 0.0033 'International Tables Vol C Tables 4.2.6.8 and 6.1.1.4'

loop_
_geom_angle_atom_site_label_1
_geom_angle_atom_site_label_2
_geom_angle_atom_site_label_3
_geom_angle
_geom_angle_site_symmetry_3
C5 N1 C2 116.7(2) .
N1 C2 C3 119.7(2) .
N1 C2 C5 121.2(2) 3
C3 C2 C5 119.1(2) 3
C4 C3 C2 120.2(2) .
C3 C4 C7 121.1(2) 3
N1 C5 C6 119.8(2) .
N1 C5 C2 122.1(2) 3
C6 C5 C2 118.2(2) 3
C7 C6 C5 120.9(2) .
C6 C7 C4 120.5(2) 3

loop_
_geom_bond_atom_site_label_1
_geom_bond_atom_site_label_2
_geom_bond_distance
_geom_bond_site_symmetry_2
N1 C5 1.346(3) .
N1 C2 1.352(3) .
C2 C3 1.418(3) .
C2 C5 1.439(3) 3
C3 C4 1.366(3) .
C4 C7 1.407(3) 3
C5 C6 1.427(3) .
C5 C2 1.439(3) 3
C6 C7 1.358(3) .
C7 C4 1.407(3) 3
